data_1551624
loop_
_publ_author_name
'MIKURIYA, Masahiro'
'WATANABE, Tetsuji'
'SUYAMA, Aiko'
'YOSHIOKA, Daisuke'

_publ_section_title
;
 Rhenium Complex with 2-[(2-Pyridylmethyl)amino]ethanethiol
;
_journal_issue 0
_journal_name_full 'X-ray Structure Analysis Online'
_journal_page_first 3
_journal_paper_doi 10.2116/xraystruct.31.3
_journal_volume 31
_journal_year 2015
_chemical_formula_sum 'C8 H11 N2 O3 Re S'
_chemical_formula_weight 401.45
_space_group_IT_number 14
_space_group_name_Hall '-P 2yn'
_space_group_name_H-M_alt 'P 1 21/n 1'
_symmetry_cell_setting monoclinic
_symmetry_space_group_name_Hall '-P 2yn'
_symmetry_space_group_name_H-M 'P 1 21/n 1'
_atom_sites_solution_hydrogens geom
_atom_sites_solution_primary direct
_atom_sites_solution_secondary difmap
_audit_creation_method SHELXL-97
_cell_angle_alpha 90.00
_cell_angle_beta 108.552(9)
_cell_angle_gamma 90.00
_cell_formula_units_Z 4
_cell_length_a 10.054(5)
_cell_length_b 8.466(4)
_cell_length_c 12.924(7)
_cell_measurement_temperature 123(2)
_cell_volume 1042.9(9)
_computing_cell_refinement 'Bruker SMART'
_computing_data_collection 'Bruker SMART'
_computing_data_reduction 'Bruker SAINT'
_computing_molecular_graphics 'Bruker SHELXL'
_computing_publication_material 'Bruker SHELXL'
_computing_structure_refinement 'SHELXL-97 (Sheldrick, 1997)'
_computing_structure_solution 'SHELXS-97 (Sheldrick, 1990)'
_diffrn_ambient_temperature 123(2)
_diffrn_measured_fraction_theta_full 0.999
_diffrn_measured_fraction_theta_max 0.916
_diffrn_measurement_device_type 'CCD area detector'
_diffrn_measurement_method 'psi and omega scans'
_diffrn_radiation_monochromator graphite
_diffrn_radiation_source 'fine-focus sealed tube'
_diffrn_radiation_type MoK\a
_diffrn_radiation_wavelength 0.71073
_diffrn_reflns_av_R_equivalents 0.0177
_diffrn_reflns_av_sigmaI/netI 0.0181
_diffrn_reflns_limit_h_max 11
_diffrn_reflns_limit_h_min -12
_diffrn_reflns_limit_k_max 9
_diffrn_reflns_limit_k_min -10
_diffrn_reflns_limit_l_max 17
_diffrn_reflns_limit_l_min -12
_diffrn_reflns_number 6196
_diffrn_reflns_theta_full 25.00
_diffrn_reflns_theta_max 28.37
_diffrn_reflns_theta_min 2.25
_exptl_absorpt_coefficient_mu 11.839
_exptl_absorpt_correction_T_max 0.2381
_exptl_absorpt_correction_T_min 0.1804
_exptl_absorpt_correction_type empirical
_exptl_absorpt_process_details SADABS
_exptl_crystal_colour colourless
_exptl_crystal_density_diffrn 2.557
_exptl_crystal_density_method 'not measured'
_exptl_crystal_description block
_exptl_crystal_F_000 752
_exptl_crystal_size_max 0.22
_exptl_crystal_size_mid 0.17
_exptl_crystal_size_min 0.17
_refine_diff_density_max 1.394
_refine_diff_density_min -1.417
_refine_diff_density_rms 0.159
_refine_ls_extinction_method none
_refine_ls_goodness_of_fit_ref 1.316
_refine_ls_hydrogen_treatment constr
_refine_ls_matrix_type full
_refine_ls_number_parameters 136
_refine_ls_number_reflns 2401
_refine_ls_number_restraints 0
_refine_ls_restrained_S_all 1.316
_refine_ls_R_factor_all 0.0203
_refine_ls_R_factor_gt 0.0195
_refine_ls_shift/su_max 0.000
_refine_ls_shift/su_mean 0.000
_refine_ls_structure_factor_coef Fsqd
_refine_ls_weighting_details 'calc w=1/[\s^2^(Fo^2^)+(0.0270P)^2^+0.0000P] where P=(Fo^2^+2Fc^2^)/3'
_refine_ls_weighting_scheme calc
_refine_ls_wR_factor_gt 0.0541
_refine_ls_wR_factor_ref 0.0545
_reflns_number_gt 2320
_reflns_number_total 2401
_reflns_threshold_expression >2sigma(I)
_cod_data_source_file 31_3_1.txt
_cod_data_source_block re3tetu
_cod_depositor_comments
;
The following automatic conversions were performed:

'_symmetry_cell_setting' value 'Monoclinic' changed to 'monoclinic'
according to
/home/andrius/struct/COD-crude-data/automatic-downloads/current/J-STAGE/lib/dictionaries/cif_core.dic
dictionary named 'cif_core.dic' version 2.4.2 from 2011-04-26.

Automatic conversion script
Id: cif_fix_values 6524 2018-11-02 12:15:13Z antanas 
;
_cod_original_cell_volume 1043.0(10)
_cod_original_sg_symbol_H-M P2(1)/n
_cod_database_code 1551624

loop_
_symmetry_equiv_pos_as_xyz
'x, y, z'
'-x+1/2, y+1/2, -z+1/2'
'-x, -y, -z'
'x-1/2, -y-1/2, z-1/2'

loop_
_atom_site_label
_atom_site_type_symbol
_atom_site_fract_x
_atom_site_fract_y
_atom_site_fract_z
_atom_site_U_iso_or_equiv
_atom_site_adp_type
_atom_site_occupancy
_atom_site_symmetry_multiplicity
_atom_site_calc_flag
_atom_site_refinement_flags
Re1 Re 0.729475(13) 0.238642(14) 0.408906(10) 0.01233(7) Uani 1 1 d .
S1 S 0.60861(8) 0.47503(9) 0.30384(6) 0.01352(16) Uani 1 1 d .
N1 N 0.4999(3) 0.2044(3) 0.3954(2) 0.0147(5) Uani 1 1 d .
N2 N 0.6229(3) 0.1347(3) 0.2434(2) 0.0132(5) Uani 1 1 d .
H2B H 0.6861 0.0612 0.2328 0.016 Uiso 1 1 calc R
O1 O 0.8795(3) 0.2747(3) 0.3751(2) 0.0190(5) Uani 1 1 d .
O2 O 0.7444(2) 0.0419(3) 0.44661(18) 0.0196(5) Uani 1 1 d .
O3 O 0.7469(2) 0.3450(3) 0.52675(17) 0.0199(5) Uani 1 1 d .
C1 C 0.4196(3) 0.1219(4) 0.3098(2) 0.0147(6) Uani 1 1 d .
C2 C 0.2758(3) 0.1128(4) 0.2862(3) 0.0162(6) Uani 1 1 d .
H2A H 0.2206 0.0537 0.2252 0.019 Uiso 1 1 calc R
C3 C 0.2129(4) 0.1912(4) 0.3528(3) 0.0184(7) Uani 1 1 d .
H3A H 0.1142 0.1871 0.3381 0.022 Uiso 1 1 calc R
C4 C 0.2971(4) 0.2753(4) 0.4411(3) 0.0192(8) Uani 1 1 d .
H4A H 0.2568 0.3299 0.4880 0.023 Uiso 1 1 calc R
C5 C 0.4391(4) 0.2792(4) 0.4603(3) 0.0177(7) Uani 1 1 d .
H5A H 0.4964 0.3366 0.5215 0.021 Uiso 1 1 calc R
C6 C 0.4978(3) 0.0409(4) 0.2435(2) 0.0144(6) Uani 1 1 d .
H6A H 0.5279 -0.0652 0.2742 0.017 Uiso 1 1 calc R
H6B H 0.4350 0.0274 0.1676 0.017 Uiso 1 1 calc R
C7 C 0.5981(4) 0.2480(3) 0.1513(3) 0.0152(7) Uani 1 1 d .
H7A H 0.5434 0.1956 0.0824 0.018 Uiso 1 1 calc R
H7B H 0.6891 0.2815 0.1442 0.018 Uiso 1 1 calc R
C8 C 0.5193(3) 0.3907(4) 0.1702(2) 0.0149(6) Uani 1 1 d .
H8A H 0.4227 0.3598 0.1659 0.018 Uiso 1 1 calc R
H8B H 0.5132 0.4705 0.1129 0.018 Uiso 1 1 calc R

loop_
_atom_site_aniso_label
_atom_site_aniso_U_11
_atom_site_aniso_U_22
_atom_site_aniso_U_33
_atom_site_aniso_U_23
_atom_site_aniso_U_13
_atom_site_aniso_U_12
Re1 0.00991(10) 0.01373(9) 0.01180(10) -0.00016(4) 0.00126(6) -0.00022(4)
S1 0.0119(4) 0.0128(4) 0.0152(4) -0.0003(3) 0.0036(3) -0.0003(3)
N1 0.0153(14) 0.0126(13) 0.0163(14) -0.0002(11) 0.0052(11) -0.0023(11)
N2 0.0109(13) 0.0147(13) 0.0139(12) -0.0008(10) 0.0042(10) 0.0022(10)
O1 0.0117(13) 0.0251(13) 0.0188(13) 0.0006(9) 0.0027(10) 0.0010(9)
O2 0.0206(13) 0.0174(12) 0.0186(11) 0.0024(10) 0.0032(9) 0.0021(9)
O3 0.0202(13) 0.0228(13) 0.0138(11) -0.0033(9) 0.0015(9) -0.0014(10)
C1 0.0181(17) 0.0114(15) 0.0151(15) 0.0010(12) 0.0062(12) 0.0000(12)
C2 0.0158(16) 0.0137(15) 0.0198(16) 0.0008(12) 0.0066(12) -0.0032(12)
C3 0.0146(16) 0.0158(16) 0.0277(19) 0.0039(14) 0.0110(14) -0.0003(13)
C4 0.023(2) 0.0169(17) 0.023(2) 0.0029(13) 0.0143(16) 0.0002(13)
C5 0.024(2) 0.0172(16) 0.0130(17) -0.0001(12) 0.0077(14) -0.0043(14)
C6 0.0120(15) 0.0145(15) 0.0165(14) -0.0027(12) 0.0043(12) -0.0023(12)
C7 0.0167(19) 0.0186(18) 0.0102(17) 0.0002(10) 0.0040(14) 0.0005(11)
C8 0.0128(15) 0.0173(16) 0.0124(14) 0.0000(12) 0.0009(11) 0.0005(12)

loop_
_atom_type_symbol
_atom_type_description
_atom_type_scat_dispersion_real
_atom_type_scat_dispersion_imag
_atom_type_scat_source
C C 0.0033 0.0016 'International Tables Vol C Tables 4.2.6.8 and 6.1.1.4'
H H 0.0000 0.0000 'International Tables Vol C Tables 4.2.6.8 and 6.1.1.4'
N N 0.0061 0.0033 'International Tables Vol C Tables 4.2.6.8 and 6.1.1.4'
O O 0.0106 0.0060 'International Tables Vol C Tables 4.2.6.8 and 6.1.1.4'
S S 0.1246 0.1234 'International Tables Vol C Tables 4.2.6.8 and 6.1.1.4'
Re Re -1.0185 7.2310 'International Tables Vol C Tables 4.2.6.8 and 6.1.1.4'

loop_
_geom_angle_atom_site_label_1
_geom_angle_atom_site_label_2
_geom_angle_atom_site_label_3
_geom_angle
O1 Re1 O2 103.71(11)
O1 Re1 O3 106.21(12)
O2 Re1 O3 106.14(11)
O1 Re1 N2 91.10(11)
O2 Re1 N2 82.12(10)
O3 Re1 N2 157.97(10)
O1 Re1 N1 161.70(12)
O2 Re1 N1 83.91(10)
O3 Re1 N1 87.13(10)
N2 Re1 N1 73.26(10)
O1 Re1 S1 91.95(9)
O2 Re1 S1 155.00(8)
O3 Re1 S1 87.54(9)
N2 Re1 S1 78.15(7)
N1 Re1 S1 75.83(8)
C8 S1 Re1 102.04(11)
C1 N1 C5 119.2(3)
C1 N1 Re1 117.4(2)
C5 N1 Re1 122.9(2)
C6 N2 C7 114.7(3)
C6 N2 Re1 110.89(17)
C7 N2 Re1 114.67(19)
C6 N2 H2B 105.1
C7 N2 H2B 105.1
Re1 N2 H2B 105.1
N1 C1 C2 121.6(3)
N1 C1 C6 115.0(3)
C2 C1 C6 123.4(3)
C1 C2 C3 119.2(3)
C1 C2 H2A 120.4
C3 C2 H2A 120.4
C4 C3 C2 118.5(3)
C4 C3 H3A 120.8
C2 C3 H3A 120.8
C5 C4 C3 119.5(3)
C5 C4 H4A 120.3
C3 C4 H4A 120.3
N1 C5 C4 122.0(3)
N1 C5 H5A 119.0
C4 C5 H5A 119.0
N2 C6 C1 110.7(2)
N2 C6 H6A 109.5
C1 C6 H6A 109.5
N2 C6 H6B 109.5
C1 C6 H6B 109.5
H6A C6 H6B 108.1
N2 C7 C8 110.5(3)
N2 C7 H7A 109.6
C8 C7 H7A 109.6
N2 C7 H7B 109.6
C8 C7 H7B 109.6
H7A C7 H7B 108.1
C7 C8 S1 110.0(2)
C7 C8 H8A 109.7
S1 C8 H8A 109.7
C7 C8 H8B 109.7
S1 C8 H8B 109.7
H8A C8 H8B 108.2

loop_
_geom_bond_atom_site_label_1
_geom_bond_atom_site_label_2
_geom_bond_distance
Re1 O1 1.726(3)
Re1 O2 1.729(2)
Re1 O3 1.730(2)
Re1 N2 2.245(3)
Re1 N1 2.277(3)
Re1 S1 2.5052(12)
S1 C8 1.820(3)
N1 C1 1.340(4)
N1 C5 1.344(5)
N2 C6 1.487(4)
N2 C7 1.488(4)
N2 H2B 0.9300
C1 C2 1.382(4)
C1 C6 1.501(4)
C2 C3 1.388(4)
C2 H2A 0.9500
C3 C4 1.382(5)
C3 H3A 0.9500
C4 C5 1.369(6)
C4 H4A 0.9500
C5 H5A 0.9500
C6 H6A 0.9900
C6 H6B 0.9900
C7 C8 1.507(4)
C7 H7A 0.9900
C7 H7B 0.9900
C8 H8A 0.9900
C8 H8B 0.9900
